data_7024043
loop_
_publ_author_name
'Bronner, Catherine'
'Baudron, St\'ephane A'
'Hosseini, Mir Wais'
'Strassert, Cristian A.'
'Guenet, Aur\'elie'
'De Cola, Luisa'

_publ_section_title
;
 Dipyrrin based luminescent cyclometallated palladium and platinum
 complexes.
;
_journal_issue 1
_journal_name_full 'Dalton transactions (Cambridge, England : 2003)'
_journal_page_first 180
_journal_page_last 184
_journal_paper_doi 10.1039/b908424j
_journal_volume 39
_journal_year 2010
_chemical_formula_moiety 'C29 H25 N3 Pt'
_chemical_formula_sum 'C29 H25 N3 Pt'
_chemical_formula_weight 610.62
_chemical_name_systematic
;
?
;
_space_group_IT_number 19
_symmetry_cell_setting orthorhombic
_symmetry_space_group_name_Hall 'P 2ac 2ab'
_symmetry_space_group_name_H-M 'P 21 21 21'
_atom_sites_solution_hydrogens geom
_atom_sites_solution_primary direct
_atom_sites_solution_secondary difmap
_audit_creation_method SHELXL-97
_cell_angle_alpha 90.00
_cell_angle_beta 90.00
_cell_angle_gamma 90.00
_cell_formula_units_Z 4
_cell_length_a 7.8866(3)
_cell_length_b 14.9148(6)
_cell_length_c 19.3528(8)
_cell_measurement_reflns_used 2358
_cell_measurement_temperature 173(2)
_cell_measurement_theta_max 26.66
_cell_measurement_theta_min 2.51
_cell_volume 2276.41(16)
_computing_cell_refinement 'Bruker SMART'
_computing_data_collection 'Bruker SMART'
_computing_data_reduction 'Bruker SAINT'
_computing_molecular_graphics 'Bruker SHELXTL'
_computing_publication_material 'Bruker SHELXTL'
_computing_structure_refinement 'Bruker SHELXTL'
_computing_structure_solution 'Bruker SHELXTL'
_diffrn_ambient_temperature 173(2)
_diffrn_measured_fraction_theta_full 0.973
_diffrn_measured_fraction_theta_max 0.973
_diffrn_measurement_device_type 'CCD area detector'
_diffrn_measurement_method 'phi and omega scans'
_diffrn_radiation_monochromator graphite
_diffrn_radiation_source 'sealed tube'
_diffrn_radiation_type MoK\a
_diffrn_radiation_wavelength 0.71073
_diffrn_reflns_av_R_equivalents 0.0529
_diffrn_reflns_av_sigmaI/netI 0.0844
_diffrn_reflns_limit_h_max 9
_diffrn_reflns_limit_h_min -10
_diffrn_reflns_limit_k_max 19
_diffrn_reflns_limit_k_min -13
_diffrn_reflns_limit_l_max 25
_diffrn_reflns_limit_l_min -24
_diffrn_reflns_number 11628
_diffrn_reflns_theta_full 27.49
_diffrn_reflns_theta_max 27.49
_diffrn_reflns_theta_min 1.72
_exptl_absorpt_coefficient_mu 6.187
_exptl_absorpt_correction_T_max 0.6713
_exptl_absorpt_correction_T_min 0.3566
_exptl_absorpt_correction_type multi-scan
_exptl_absorpt_process_details sadabs
_exptl_crystal_colour red
_exptl_crystal_density_diffrn 1.782
_exptl_crystal_density_meas ?
_exptl_crystal_density_method 'not measured'
_exptl_crystal_description rod
_exptl_crystal_F_000 1192
_exptl_crystal_size_max 0.21
_exptl_crystal_size_mid 0.14
_exptl_crystal_size_min 0.07
_refine_diff_density_max 0.944
_refine_diff_density_min -1.194
_refine_diff_density_rms 0.180
_refine_ls_abs_structure_details 'Flack H D (1983), Acta Cryst. A39, 876-881'
_refine_ls_abs_structure_Flack -0.005(11)
_refine_ls_extinction_method none
_refine_ls_goodness_of_fit_ref 1.022
_refine_ls_hydrogen_treatment riding
_refine_ls_matrix_type full
_refine_ls_number_parameters 301
_refine_ls_number_reflns 4811
_refine_ls_number_restraints 0
_refine_ls_restrained_S_all 1.022
_refine_ls_R_factor_all 0.0468
_refine_ls_R_factor_gt 0.0377
_refine_ls_shift/su_max 0.000
_refine_ls_shift/su_mean 0.000
_refine_ls_structure_factor_coef Fsqd
_refine_ls_weighting_details 'calc w=1/[\s^2^(Fo^2^)+(0.0051P)^2^+0.0000P] where P=(Fo^2^+2Fc^2^)/3'
_refine_ls_weighting_scheme calc
_refine_ls_wR_factor_gt 0.0615
_refine_ls_wR_factor_ref 0.0669
_reflns_number_gt 4305
_reflns_number_total 4811
_reflns_threshold_expression >2sigma(I)
_cod_data_source_file b908424j.txt
_cod_data_source_block compound5
_cod_depositor_comments
;
The following automatic conversions were performed:

'_symmetry_cell_setting' value 'Orthorhombic' changed to
'orthorhombic' according to
/home/saulius/struct/CIF-dictionaries/cif_core.dic dictionary named
'cif_core.dic' version 2.4.2 from 2011-04-26.

Automatic conversion script
Id: cif_fix_values 1891 2012-01-12 08:04:46Z andrius 

The following automatic conversions were performed:

'_exptl_crystal_density_meas' value 'not measured' was changed to '?'
- the value is perceived as not measured.

Automatic conversion script
Id: cif_fix_values 3008 2015-01-20 13:52:24Z robertas 
;
_cod_original_sg_symbol_H-M 'P2(1)2(1)2(1) '
_cod_database_code 7024043

loop_
_symmetry_equiv_pos_as_xyz
'x, y, z'
'-x+1/2, -y, z+1/2'
'-x, y+1/2, -z+1/2'
'x+1/2, -y+1/2, -z'

loop_
_atom_site_label
_atom_site_type_symbol
_atom_site_fract_x
_atom_site_fract_y
_atom_site_fract_z
_atom_site_U_iso_or_equiv
_atom_site_adp_type
_atom_site_occupancy
_atom_site_symmetry_multiplicity
_atom_site_calc_flag
_atom_site_refinement_flags
C1 C 0.7397(9) 0.1683(5) 0.0761(4) 0.023(2) Uani 1 1 d .
H1 H 0.8352 0.1467 0.0533 0.027 Uiso 1 1 calc R
C2 C 0.6549(11) 0.2405(5) 0.0479(4) 0.029(2) Uani 1 1 d .
H2 H 0.6935 0.2666 0.0072 0.035 Uiso 1 1 calc R
C3 C 0.5121(11) 0.2739(5) 0.0805(4) 0.030(2) Uani 1 1 d .
H3 H 0.4562 0.3237 0.0627 0.036 Uiso 1 1 calc R
C4 C 0.4536(11) 0.2333(5) 0.1392(4) 0.026(2) Uani 1 1 d .
H4 H 0.3565 0.2551 0.1607 0.032 Uiso 1 1 calc R
C5 C 0.5384(10) 0.1588(5) 0.1675(4) 0.0189(18) Uani 1 1 d .
C6 C 0.4707(9) 0.1042(5) 0.2240(4) 0.0194(18) Uani 1 1 d .
C7 C 0.3139(11) 0.1144(5) 0.2547(4) 0.0226(18) Uani 1 1 d .
H7 H 0.2461 0.1632 0.2432 0.027 Uiso 1 1 calc R
C8 C 0.2573(8) 0.0525(5) 0.3027(4) 0.027(2) Uani 1 1 d .
H8 H 0.1523 0.0599 0.3238 0.032 Uiso 1 1 calc R
C9 C 0.3564(8) -0.0198(5) 0.3188(4) 0.0256(19) Uani 1 1 d .
H9 H 0.3178 -0.0633 0.3495 0.031 Uiso 1 1 calc R
C10 C 0.5160(9) -0.0274(5) 0.2887(3) 0.0213(17) Uani 1 1 d .
H10 H 0.5841 -0.0760 0.3004 0.026 Uiso 1 1 calc R
N1 N 0.5758(7) 0.0341(5) 0.2427(3) 0.0203(14) Uani 1 1 d .
C12 C 1.1059(10) 0.0801(5) 0.1010(4) 0.0238(19) Uani 1 1 d .
H12 H 1.0887 0.1416 0.1043 0.029 Uiso 1 1 calc R
C13 C 1.2263(10) 0.0401(5) 0.0576(3) 0.0238(19) Uani 1 1 d .
H13 H 1.3018 0.0693 0.0284 0.029 Uiso 1 1 calc R
C14 C 1.2104(11) -0.0514(4) 0.0671(4) 0.0238(19) Uani 1 1 d .
H14 H 1.2715 -0.0957 0.0442 0.029 Uiso 1 1 calc R
C15 C 1.0825(10) -0.0654(5) 0.1184(4) 0.0172(18) Uani 1 1 d .
C16 C 1.0635(9) -0.1438(5) 0.1577(4) 0.0151(17) Uani 1 1 d .
C17 C 0.9924(9) -0.1453(5) 0.2237(4) 0.0168(17) Uani 1 1 d .
C18 C 1.0285(9) -0.2071(5) 0.2777(4) 0.0150(17) Uani 1 1 d .
H18 H 1.0793 -0.2630 0.2729 0.018 Uiso 1 1 calc R
C19 C 0.9745(10) -0.1690(5) 0.3380(4) 0.0235(19) Uani 1 1 d .
H19 H 0.9855 -0.1929 0.3822 0.028 Uiso 1 1 calc R
C20 C 0.8993(9) -0.0870(5) 0.3205(4) 0.0205(17) Uani 1 1 d .
H20 H 0.8483 -0.0483 0.3519 0.025 Uiso 1 1 calc R
C21 C 1.1314(10) -0.2301(5) 0.1272(4) 0.0172(18) Uani 1 1 d .
C22 C 1.3029(11) -0.2548(4) 0.1358(4) 0.0193(17) Uani 1 1 d .
C23 C 1.3589(10) -0.3344(5) 0.1054(4) 0.024(2) Uani 1 1 d .
H23 H 1.4720 -0.3509 0.1103 0.029 Uiso 1 1 calc R
C24 C 1.2516(9) -0.3893(4) 0.0682(4) 0.0178(19) Uani 1 1 d .
C25 C 1.0839(10) -0.3642(5) 0.0621(4) 0.0212(19) Uani 1 1 d .
H25 H 1.0104 -0.4017 0.0381 0.025 Uiso 1 1 calc R
C26 C 1.0198(10) -0.2852(5) 0.0903(4) 0.0200(18) Uani 1 1 d .
C27 C 1.4236(10) -0.1951(5) 0.1771(5) 0.032(2) Uani 1 1 d .
H27A H 1.3720 -0.1795 0.2204 0.048 Uiso 1 1 calc R
H27B H 1.4472 -0.1415 0.1514 0.048 Uiso 1 1 calc R
H27C H 1.5275 -0.2269 0.1855 0.048 Uiso 1 1 calc R
C28 C 1.3152(10) -0.4726(5) 0.0318(3) 0.0280(17) Uani 1 1 d .
H28A H 1.3473 -0.4577 -0.0146 0.042 Uiso 1 1 calc R
H28B H 1.2269 -0.5169 0.0309 0.042 Uiso 1 1 calc R
H28C H 1.4116 -0.4960 0.0561 0.042 Uiso 1 1 calc R
C29 C 0.8353(10) -0.2591(5) 0.0802(4) 0.027(2) Uani 1 1 d .
H29A H 0.8291 -0.2053 0.0531 0.041 Uiso 1 1 calc R
H29B H 0.7835 -0.2490 0.1244 0.041 Uiso 1 1 calc R
H29C H 0.7766 -0.3065 0.0566 0.041 Uiso 1 1 calc R
C11 C 0.6896(10) 0.1262(4) 0.1369(3) 0.0124(15) Uani 1 1 d .
N2 N 1.0189(7) 0.0194(4) 0.1371(3) 0.0187(14) Uani 1 1 d .
N3 N 0.9105(7) -0.0719(4) 0.2533(3) 0.0167(14) Uani 1 1 d .
Pt1 Pt 0.80094(4) 0.028161(17) 0.192248(15) 0.01534(7) Uani 1 1 d .

loop_
_atom_site_aniso_label
_atom_site_aniso_U_11
_atom_site_aniso_U_22
_atom_site_aniso_U_33
_atom_site_aniso_U_23
_atom_site_aniso_U_13
_atom_site_aniso_U_12
C1 0.026(6) 0.025(4) 0.018(4) -0.009(3) -0.008(4) 0.003(3)
C2 0.037(7) 0.021(4) 0.029(5) 0.004(4) -0.011(4) -0.004(4)
C3 0.034(6) 0.026(5) 0.029(5) -0.004(4) -0.021(5) 0.009(4)
C4 0.027(5) 0.017(4) 0.035(6) -0.002(4) -0.003(4) 0.007(4)
C5 0.019(5) 0.021(4) 0.017(4) -0.006(3) -0.003(3) 0.002(3)
C6 0.007(4) 0.024(4) 0.027(5) -0.007(3) -0.002(4) -0.004(3)
C7 0.018(4) 0.030(4) 0.020(4) -0.009(3) -0.002(4) 0.003(4)
C8 0.010(4) 0.040(5) 0.031(5) -0.014(4) 0.010(4) 0.001(3)
C9 0.024(5) 0.029(4) 0.024(5) -0.004(4) 0.005(4) -0.003(4)
C10 0.025(4) 0.016(3) 0.022(4) -0.004(4) -0.002(3) -0.005(4)
N1 0.018(3) 0.023(3) 0.020(3) -0.005(3) -0.002(3) 0.002(3)
C12 0.025(5) 0.014(4) 0.033(5) 0.006(3) 0.000(4) 0.003(4)
C13 0.022(5) 0.028(4) 0.021(4) 0.005(3) 0.005(4) -0.002(4)
C14 0.023(4) 0.026(4) 0.021(4) 0.001(3) 0.008(4) 0.006(4)
C15 0.016(4) 0.024(4) 0.012(4) -0.004(3) 0.003(4) 0.000(3)
C16 0.009(4) 0.017(4) 0.020(4) 0.003(3) -0.007(3) 0.002(3)
C17 0.010(4) 0.017(4) 0.023(5) 0.004(3) 0.001(4) 0.001(3)
C18 0.009(4) 0.020(4) 0.016(4) 0.004(3) 0.000(3) 0.002(3)
C19 0.017(5) 0.029(5) 0.025(5) 0.002(4) 0.009(4) 0.002(4)
C20 0.018(4) 0.026(4) 0.018(5) -0.006(3) 0.003(4) 0.001(3)
C21 0.027(5) 0.018(4) 0.007(4) -0.002(3) 0.004(3) 0.003(3)
C22 0.012(4) 0.019(4) 0.027(5) 0.001(3) -0.001(4) -0.001(4)
C23 0.019(5) 0.021(4) 0.033(5) 0.000(4) 0.004(4) 0.008(3)
C24 0.026(5) 0.014(3) 0.013(4) 0.005(3) 0.005(3) 0.006(3)
C25 0.027(5) 0.014(4) 0.023(5) 0.003(3) -0.004(4) -0.006(3)
C26 0.018(5) 0.020(4) 0.022(5) 0.005(3) -0.002(4) -0.003(3)
C27 0.023(5) 0.026(5) 0.048(7) -0.012(4) -0.008(5) 0.000(4)
C28 0.038(5) 0.025(4) 0.021(4) -0.008(4) 0.009(4) 0.010(5)
C29 0.018(5) 0.027(4) 0.036(5) 0.000(4) -0.002(4) 0.002(3)
C11 0.014(4) 0.015(3) 0.008(3) -0.004(3) -0.004(4) -0.005(3)
N2 0.024(4) 0.014(3) 0.018(3) 0.000(3) -0.003(3) 0.004(3)
N3 0.011(3) 0.019(3) 0.020(4) -0.002(3) 0.006(3) 0.000(3)
Pt1 0.01626(14) 0.01364(11) 0.01611(13) -0.00089(13) 0.00044(15) 0.00267(13)

loop_
_atom_type_symbol
_atom_type_description
_atom_type_scat_dispersion_real
_atom_type_scat_dispersion_imag
_atom_type_scat_source
C C 0.0030 0.0020 'International Tables Vol C Tables 4.2.6.8 and 6.1.1.4'
H H 0.0000 0.0000 'International Tables Vol C Tables 4.2.6.8 and 6.1.1.4'
N N 0.0060 0.0030 'International Tables Vol C Tables 4.2.6.8 and 6.1.1.4'
Pt Pt -1.7030 8.3910 'International Tables Vol C Tables 4.2.6.8 and 6.1.1.4'

loop_
_geom_angle_atom_site_label_1
_geom_angle_atom_site_label_2
_geom_angle_atom_site_label_3
_geom_angle
C2 C1 C11 123.3(8)
C2 C1 H1 118.4
C11 C1 H1 118.4
C1 C2 C3 119.7(8)
C1 C2 H2 120.1
C3 C2 H2 120.1
C4 C3 C2 119.6(8)
C4 C3 H3 120.2
C2 C3 H3 120.2
C3 C4 C5 120.8(8)
C3 C4 H4 119.6
C5 C4 H4 119.6
C4 C5 C11 120.5(7)
C4 C5 C6 123.8(7)
C11 C5 C6 115.4(7)
C7 C6 N1 120.5(7)
C7 C6 C5 126.0(7)
N1 C6 C5 113.4(7)
C6 C7 C8 120.3(7)
C6 C7 H7 119.8
C8 C7 H7 119.8
C9 C8 C7 119.7(7)
C9 C8 H8 120.2
C7 C8 H8 120.2
C8 C9 C10 119.0(8)
C8 C9 H9 120.5
C10 C9 H9 120.5
N1 C10 C9 122.2(7)
N1 C10 H10 118.9
C9 C10 H10 118.9
C10 N1 C6 118.2(6)
C10 N1 Pt1 126.0(5)
C6 N1 Pt1 115.6(5)
N2 C12 C13 112.0(7)
N2 C12 H12 124.0
C13 C12 H12 124.0
C14 C13 C12 106.2(7)
C14 C13 H13 126.9
C12 C13 H13 126.9
C13 C14 C15 107.4(7)
C13 C14 H14 126.3
C15 C14 H14 126.3
C16 C15 N2 124.9(7)
C16 C15 C14 125.0(7)
N2 C15 C14 107.3(6)
C17 C16 C15 123.5(7)
C17 C16 C21 119.1(6)
C15 C16 C21 117.4(7)
N3 C17 C16 123.4(7)
N3 C17 C18 107.4(6)
C16 C17 C18 127.1(7)
C19 C18 C17 107.3(7)
C19 C18 H18 126.4
C17 C18 H18 126.4
C18 C19 C20 106.7(7)
C18 C19 H19 126.6
C20 C19 H19 126.6
N3 C20 C19 111.0(7)
N3 C20 H20 124.5
C19 C20 H20 124.5
C26 C21 C22 120.7(7)
C26 C21 C16 118.4(7)
C22 C21 C16 120.9(7)
C23 C22 C21 118.3(7)
C23 C22 C27 121.2(8)
C21 C22 C27 120.5(7)
C24 C23 C22 122.0(7)
C24 C23 H23 119.0
C22 C23 H23 119.0
C25 C24 C23 118.1(7)
C25 C24 C28 120.0(7)
C23 C24 C28 121.8(7)
C24 C25 C26 123.0(7)
C24 C25 H25 118.5
C26 C25 H25 118.5
C25 C26 C21 117.9(7)
C25 C26 C29 121.0(7)
C21 C26 C29 121.2(7)
C22 C27 H27A 109.5
C22 C27 H27B 109.5
H27A C27 H27B 109.5
C22 C27 H27C 109.5
H27A C27 H27C 109.5
H27B C27 H27C 109.5
C24 C28 H28A 109.5
C24 C28 H28B 109.5
H28A C28 H28B 109.5
C24 C28 H28C 109.5
H28A C28 H28C 109.5
H28B C28 H28C 109.5
C26 C29 H29A 109.5
C26 C29 H29B 109.5
H29A C29 H29B 109.5
C26 C29 H29C 109.5
H29A C29 H29C 109.5
H29B C29 H29C 109.5
C1 C11 C5 116.0(7)
C1 C11 Pt1 130.8(6)
C5 C11 Pt1 113.1(5)
C12 N2 C15 107.0(6)
C12 N2 Pt1 132.0(5)
C15 N2 Pt1 119.7(5)
C20 N3 C17 107.6(6)
C20 N3 Pt1 130.5(5)
C17 N3 Pt1 121.3(5)
C11 Pt1 N2 97.8(3)
C11 Pt1 N1 80.9(3)
N2 Pt1 N1 176.8(2)
C11 Pt1 N3 177.6(3)
N2 Pt1 N3 84.3(2)
N1 Pt1 N3 97.0(2)

loop_
_geom_bond_atom_site_label_1
_geom_bond_atom_site_label_2
_geom_bond_distance
C1 C2 1.381(10)
C1 C11 1.390(9)
C1 H1 0.9300
C2 C3 1.384(12)
C2 H2 0.9300
C3 C4 1.368(11)
C3 H3 0.9300
C4 C5 1.408(10)
C4 H4 0.9300
C5 C11 1.418(10)
C5 C6 1.463(10)
C6 C7 1.381(10)
C6 N1 1.383(9)
C7 C8 1.383(10)
C7 H7 0.9300
C8 C9 1.368(10)
C8 H8 0.9300
C9 C10 1.391(9)
C9 H9 0.9300
C10 N1 1.362(9)
C10 H10 0.9300
N1 Pt1 2.029(6)
C12 N2 1.333(9)
C12 C13 1.401(10)
C12 H12 0.9300
C13 C14 1.383(9)
C13 H13 0.9300
C14 C15 1.432(10)
C14 H14 0.9300
C15 C16 1.402(10)
C15 N2 1.408(9)
C16 C17 1.396(9)
C16 C21 1.515(9)
C17 N3 1.393(9)
C17 C18 1.422(9)
C18 C19 1.365(10)
C18 H18 0.9300
C19 C20 1.402(10)
C19 H19 0.9300
C20 N3 1.322(9)
C20 H20 0.9300
C21 C26 1.400(10)
C21 C22 1.412(11)
C22 C23 1.397(9)
C22 C27 1.528(10)
C23 C24 1.380(9)
C23 H23 0.9300
C24 C25 1.379(10)
C24 C28 1.514(9)
C25 C26 1.393(10)
C25 H25 0.9300
C26 C29 1.519(11)
C27 H27A 0.9600
C27 H27B 0.9600
C27 H27C 0.9600
C28 H28A 0.9600
C28 H28B 0.9600
C28 H28C 0.9600
C29 H29A 0.9600
C29 H29B 0.9600
C29 H29C 0.9600
C11 Pt1 2.014(7)
N2 Pt1 2.027(6)
N3 Pt1 2.091(6)
